data_2003369
loop_
_publ_author_name
'Singh, S.'
'Jha, N. K.'
'Narula, P.'
'Singh, T. P.'

_publ_section_title
;
 <i>cis</i>-Dichloro[bis(diphenylphosphino)ethane]palladium(II)
;
_journal_issue 4
_journal_name_full 'Acta Crystallographica Section C'
_journal_page_first 593
_journal_page_last 595
_journal_paper_doi 10.1107/S0108270194007560
_journal_volume 51
_journal_year 1995
_chemical_compound_source 'from CH~2~Cl~2~/hexane'
_chemical_formula_moiety 'C26 H24 Cl2 P2 Pd1'
_chemical_formula_sum 'C26 H24 Cl2 P2 Pd'
_chemical_formula_weight 575.729
_space_group_IT_number 14
_symmetry_cell_setting monoclinic
_symmetry_space_group_name_Hall '-P 2ybc'
_symmetry_space_group_name_H-M 'P 1 21/c 1'
_atom_type_scat_source
; IntTabIV for Pd and Cromer & Mann (1968) for other
non-H atoms
;
_cell_angle_alpha 90.
_cell_angle_beta 99.21(1)
_cell_angle_gamma 90.
_cell_formula_units_Z 4
_cell_length_a 11.925(1)
_cell_length_b 13.293(3)
_cell_length_c 16.314(2)
_cell_measurement_reflns_used 25
_cell_measurement_temperature 295
_cell_measurement_theta_max 40
_cell_measurement_theta_min 10
_cell_volume 2552.7(7)
_diffrn_measurement_device 'Enraf-Nonius CAD-4'
_diffrn_measurement_method \w-2\q
_diffrn_radiation_type CuK\a
_diffrn_radiation_wavelength 1.5418
_diffrn_reflns_av_R_equivalents 0.050
_diffrn_reflns_limit_h_max 12
_diffrn_reflns_limit_h_min 0
_diffrn_reflns_limit_k_max 14
_diffrn_reflns_limit_k_min 0
_diffrn_reflns_limit_l_max 18
_diffrn_reflns_limit_l_min -18
_diffrn_reflns_number 3425
_diffrn_reflns_theta_max 59.8
_diffrn_standards_decay_% 5
_diffrn_standards_interval_time 60
_diffrn_standards_number 3
_exptl_absorpt_coefficient_mu 9.69
_exptl_absorpt_correction_T_max 0.9950
_exptl_absorpt_correction_T_min 0.7071
_exptl_absorpt_correction_type empirical
_exptl_crystal_colour yellow
_exptl_crystal_density_diffrn 1.498(5)
_exptl_crystal_description plate
_exptl_crystal_size_max 1.00
_exptl_crystal_size_mid 0.75
_exptl_crystal_size_min 0.25
_refine_diff_density_max 0.27
_refine_diff_density_min -0.10
_refine_ls_goodness_of_fit_obs 3.22
_refine_ls_hydrogen_treatment noref
_refine_ls_number_parameters 280
_refine_ls_number_reflns 2593
_refine_ls_R_factor_obs 0.084
_refine_ls_shift/esd_max 0.072
_refine_ls_structure_factor_coef F
_refine_ls_weighting_details 'w = 0.5669/\s^2^(F)'
_refine_ls_weighting_scheme calc
_refine_ls_wR_factor_obs 0.084
_reflns_number_observed 2603
_reflns_number_total 3243
_reflns_observed_criterion F>4\s(F)
_cod_data_source_file mu1120.cif
_cod_data_source_block mu1120a
_cod_depositor_comments
;
The following automatic conversions were performed:

'_refine_ls_weighting_scheme' value 'w = 0.5669/\s^2^(F)' was changed
to 'calc'. New tag '_refine_ls_weighting_details' was created. The
value of the new tag was set to 'w = 0.5669/\s^2^(F)'.

Automatic conversion script
Id: cif_fix_values 3143 2015-03-26 13:38:13Z robertas 
;
_cod_original_sg_symbol_H-M 'P 21/c'
_cod_original_formula_sum 'C26 H24 Cl2 P2 Pd1'
_cod_database_code 2003369

loop_
_symmetry_equiv_pos_as_xyz
x,y,z
x,1/2-y,1/2+z
-x,-y,-z
-x,1/2+y,1/2-z

loop_
_atom_site_label
_atom_site_fract_x
_atom_site_fract_y
_atom_site_fract_z
_atom_site_U_iso_or_equiv
Pd .12844(7) .21945(5) .70806(5) 0.059(4)
P1 -.0296(2) .2116(2) .6086(2) 0.035(1)
P2 .2338(2) .1799(2) .6089(2) 0.040(1)
Cl1 .2981(3) .2041(2) .8102(2) 0.056(1)
Cl2 .0060(3) .2667(2) .8044(2) 0.059(1)
C1 .0171(9) .1395(8) .5228(7) 0.042(5)
C2 .1346(10) .1806(8) .5079(7) 0.047(6)
C3 .3567(10) .2630(8) .5915(7) 0.046(6)
C4 .4024(12) .3295(9) .6589(7) 0.052(7)
C5 .4930(12) .3954(10) .6429(10) 0.054(8)
C6 .5324(11) .3972(10) .5680(10) 0.074(8)
C7 .4855(11) .3326(10) .5056(8) 0.061(7)
C8 .3966(12) .2681(9) .5187(7) 0.055(5)
C9 .2873(9) .0495(8) .6173(7) 0.045(6)
C10 .2465(12) -.0124(8) .6757(8) 0.068(7)
C11 .2767(13) -.1130(10) .6793(9) 0.074(8)
C12 .3508(12) -.1514(9) .6295(9) 0.066(8)
C13 .3875(15) -.0909(11) .5708(13) 0.102(11)
C14 .3533(14) .0119(10) .5658(12) 0.102(11)
C15 -.0863(9) .3299(8) .5661(7) 0.043(5)
C16 -.1414(13) .3391(8) .4836(8) 0.057(7)
C17 -.1842(14) .4323(11) .4532(9) 0.083(9)
C18 -.1792(4) .5127(10) .5040(14) 0.093(11)
C19 -.1273(14) .5065(9) .5857(10) 0.070(8)
C20 -.0781(13) .4137(8) .6154(8) 0.069(7)
C21 -.1506(9) .1410(8) .6391(8) 0.046(6)
C22 -.2615(11) .1867(9) .6427(9) 0.061(7)
C23 -.3503(12) .1332(12) .6665(11) 0.085(9)
C24 -.3341(12) .0319(12) .6893(12) 0.094(10)
C25 -.2286(15) -.0114(10) .6848(10) 0.088(9)
C26 -.1375(11) .0431(9) .6589(9) 0.065(7)
H1a -.0444 .1481 .4669 0.05
H1b .0248 .0608 .5393 0.05
H2a .1680 .1333 .4636 0.05
H2b .1250 .2565 .4841 0.05
H4 .3709 .3299 .7174 0.05
H5 .5314 .4452 .6917 0.05
H6 .5991 .4486 .5582 0.05
H7 .5168 .3316 .4471 0.05
H8 .3585 .2204 .4682 0.05
H10 .1926 .0178 .7169 0.05
H11 .2424 -.1623 .7216 0.05
H12 .3793 -.2285 .6368 0.05
H13 .4414 -.1206 .5293 0.05
H14 .3811 .0603 .5198 0.05
H16 -.1507 .2740 .4435 0.05
H17 -.2214 .4398 .3887 0.05
H18 -.2165 .5830 .4804 0.05
H19 -.1242 .5710 .6262 0.05
H20 -.0331 .4091 .6783 0.05
H22 -.2743 .2650 .6263 0.05
H23 -.4314 .1690 .6675 0.05
H24 -.4013 -.0114 .7094 0.05
H25 -.2153 -.0896 .7018 0.05
H26 -.0580 .0058 .6553 0.05

loop_
_geom_angle_atom_site_label_1
_geom_angle_atom_site_label_2
_geom_angle_atom_site_label_3
_geom_angle
_geom_angle_publ_flag
Cl2 Pd Cl1 95.80(10) yes
P1 Pd Cl2 87.60(10) yes
P1 Pd Cl1 172.40(10) yes
C2 P2 Pd 106.5(4) yes
C9 P2 Pd 113.0(4) yes
P2 Pd Cl2 175.50(10) yes
P2 Pd Cl1 88.50(10) yes
P2 Pd P1 88.30(10) yes
C3 P2 Pd 120.2(4) yes
C2 P2 C3 105.1(5) yes
C9 P2 C2 103.5(5) yes
C1 P1 Pd 104.3(3) yes
C15 P1 Pd 116.6(3) yes
C15 P1 C1 107.5(5) yes
C1 C2 P2 108.6(8) no
C4 C3 P2 117.0(10) no
C8 C3 C4 120.0(10) no
C4 C5 C6 123.0(10) no
C6 C7 C8 120.0(10) no
P2 C9 C10 117.0(10) no
C10 C9 C14 121.0(10) no
C10 C11 C12 121.0(10) no
C12 C13 C14 119.0(10) no
P1 C15 C16 122.0(10) no
C16 C15 C20 118.0(10) no
C16 C17 C18 120.0(10) no
C18 C19 C20 119.0(10) yes
P1 C21 C22 123.0(10) yes
C22 C21 C26 118.0(10) yes
C22 C23 C24 119.0(10) yes
C24 C25 C26 123.0(10) yes
C9 P2 C3 107.0(5) yes
C21 P1 Pd 114.9(4) yes
C21 P1 C1 106.4(5) yes
C15 P1 C21 106.5(5) yes
C2 C1 P1 108.8(7) no
C8 C3 P2 124.0(10) no
C3 C4 C5 116.0(10) no
C5 C6 C7 119.0(10) no
C7 C8 C3 123.0(10) no
P2 C9 C14 122.0(10) no
C9 C10 C11 119.0(10) no
C11 C12 C13 120.0(10) no
C13 C14 C9 121.0(10) no
P1 C15 C20 120.0(10) no
C15 C16 C17 120.0(10) no
C17 C18 C19 121.0(10) no
C19 C20 C15 121.0(10) no
P1 C21 C26 119.0(10) no
C21 C22 C23 122.0(10) no
C23 C24 C25 118.0(10) no
C25 C26 C21 120.0(10) no
P1 C1 H1a 110 no
C2 C1 H1b 110 no
C1 C2 H2a 110 no
C1 C2 H2b 110 no
C5 C4 H4 122 no
C4 C5 H5 119 no
C5 C6 H6 120 no
C6 C7 H7 120 no
C3 C8 H8 119 no
P1 C1 H1b 110 no
C2 C1 H1a 110 no
P2 C2 H2a 110 no
P2 C2 H2b 110 no
C3 C4 H4 122 no
C6 C5 H5 119 no
C7 C6 H6 121 no
C8 C7 H7 120 no
C7 C8 H8 119 no
C9 C10 H10 121 no
C10 C11 H11 120 no
C11 C12 H12 120 no
C12 C13 H13 121 no
C9 C14 H14 120 no
C15 C16 H16 120 no
C16 C17 H17 120 no
C17 C18 H18 120 no
C18 C19 H19 121 no
C15 C20 H20 119 no
C21 C22 H22 119 no
C22 C23 H23 120 no
C23 C24 H24 121 no
C24 C25 H25 119 no
C21 C26 H26 120 no
C11 C10 H10 121 no
C12 C11 H11 120 no
C13 C12 H12 120 no
C14 C13 H13 121 no
C13 C14 H14 120 no
C17 C16 H16 120 no
C18 C17 H17 120 no
C19 C18 H18 120 no
C20 C19 H19 121 no
C19 C20 H20 119 no
C23 C22 H22 119 no
C24 C23 H23 120 no
C25 C24 H24 121 no
C26 C25 H25 119 no
C25 C26 H26 120 no

loop_
_geom_bond_atom_site_label_1
_geom_bond_atom_site_label_2
_geom_bond_distance
_geom_bond_publ_flag
C1 H1a 1.08 no
C2 H2a 1.08 no
C4 H4 1.08 no
C6 H6 1.08 no
C8 H8 1.08 no
C11 H11 1.08 no
C13 H13 1.08 no
C16 H16 1.08 no
C18 H18 1.08 no
C20 H20 1.08 no
C23 H23 1.08 no
C25 H25 1.08 no
C1 H1b 1.08 no
C2 H2b 1.08 no
C5 H5 1.08 no
C7 H7 1.08 no
C10 H10 1.08 no
C12 H12 1.08 no
C14 H14 1.08 no
C17 H17 1.08 no
C19 H19 1.08 no
C22 H22 1.08 no
C24 H24 1.08 no
C26 H26 1.08 no
Pd Cl1 2.415(3) yes
Pd P1 2.284(3) yes
P1 C1 1.850(10) yes
C1 C2 1.56(2) yes
P1 C21 1.850(10) yes
P2 C9 1.840(10) yes
C4 C5 1.45(2) no
C6 C7 1.38(2) no
C8 C3 1.35(2) no
C10 C11 1.38(2) no
C12 C13 1.37(2) no
C14 C9 1.34(2) no
C16 C17 1.40(2) no
C18 C19 1.38(2) no
C20 C15 1.37(2) no
C22 C23 1.38(2) no
C24 C25 1.40(2) no
C26 C21 1.35(2) no
Pd Cl2 2.394(3) yes
Pd P2 2.264(3) yes
P2 C2 1.870(10) yes
P1 C15 1.810(10) yes
P2 C3 1.890(10) yes
C3 C4 1.45(2) no
C5 C6 1.38(2) no
C7 C8 1.41(2) no
C9 C10 1.40(2) no
C11 C12 1.39(2) no
C13 C14 1.43(2) no
C15 C16 1.41(2) no
C17 C18 1.35(2) no
C19 C20 1.42(2) no
C21 C22 1.47(2) no
C23 C24 1.40(2) no
C25 C26 1.43(2) no
